data_2014576
loop_
_publ_author_name
'Chruszcz, Maksymilian'
'Cymborowski, Marcin'
'Gawlicka-Chruszcz, Anna'
'Yasukawa, Shoichi'
'Ferrara, Joseph D.'
'Minor, Wladek'

_publ_section_title
;
 <small>L</small>-Methioninium chloride and
 <small>L</small>-selenomethioninium chloride at 103K
;
_journal_issue 12
_journal_name_full 'Acta Crystallographica Section C'
_journal_page_first o868
_journal_page_last o871
_journal_paper_doi 10.1107/S0108270104025223
_journal_volume 60
_journal_year 2004
_chemical_formula_moiety 'C5 H12 N O2 S + , Cl -'
_chemical_formula_sum 'C5 H12 Cl N O2 S'
_chemical_formula_weight 185.67
_chemical_name_common 'L-Methioninium chloride'
_chemical_name_systematic
;
(S)-1-Carboxy-3-(methylsulfanyl)propanaminium chloride
;
_space_group_IT_number 19
_symmetry_cell_setting orthorhombic
_symmetry_space_group_name_Hall 'P 2ac 2ab'
_symmetry_space_group_name_H-M 'P 21 21 21'
_atom_sites_solution_hydrogens difmap
_atom_sites_solution_primary direct
_atom_sites_solution_secondary difmap
_audit_creation_method 'SHELXL97 and manual editing'
_cell_angle_alpha 90.00
_cell_angle_beta 90.00
_cell_angle_gamma 90.00
_cell_formula_units_Z 4
_cell_length_a 5.27400(10)
_cell_length_b 7.0220(2)
_cell_length_c 24.2330(7)
_cell_measurement_reflns_used 9199
_cell_measurement_temperature 103(2)
_cell_measurement_theta_max 27.52
_cell_measurement_theta_min 3.02
_cell_volume 897.45(4)
_computing_cell_refinement HKL2000
_computing_data_collection 'HKL2000 (Otwinowski & Minor, 1997)'
_computing_data_reduction HKL2000
_computing_molecular_graphics 'ORTEPIII (Burnett & Johnson, 1996), ORTEP-3 (Farrugia, 1997) and HKL2000'
_computing_publication_material SHELXL97
_computing_structure_refinement 'SHELXL97 (Sheldrick, 1997) and HKL2000'
_computing_structure_solution 'SHELXS97 (Sheldrick, 1997)'
_diffrn_ambient_temperature 103(2)
_diffrn_detector_area_resol_mean 10.00
_diffrn_measured_fraction_theta_full 0.996
_diffrn_measured_fraction_theta_max 0.996
_diffrn_measurement_device_type 'Rigaku R-AXIS RAPID'
_diffrn_measurement_method '\w scan with \c offset'
_diffrn_radiation_monochromator graphite
_diffrn_radiation_source 'fine-focus sealed tube'
_diffrn_radiation_type MoK\a
_diffrn_radiation_wavelength 0.71073
_diffrn_reflns_av_R_equivalents 0.0293
_diffrn_reflns_av_sigmaI/netI 0.0226
_diffrn_reflns_limit_h_max 6
_diffrn_reflns_limit_h_min -6
_diffrn_reflns_limit_k_max 9
_diffrn_reflns_limit_k_min -8
_diffrn_reflns_limit_l_max 31
_diffrn_reflns_limit_l_min -26
_diffrn_reflns_number 9199
_diffrn_reflns_theta_full 27.52
_diffrn_reflns_theta_max 27.52
_diffrn_reflns_theta_min 3.02
_diffrn_standards_decay_% none
_diffrn_standards_interval_count 0
_diffrn_standards_interval_time 0
_diffrn_standards_number 0
_exptl_absorpt_coefficient_mu 0.606
_exptl_absorpt_correction_T_max 0.970
_exptl_absorpt_correction_T_min 0.932
_exptl_absorpt_correction_type multi-scan
_exptl_absorpt_process_details '(Software?; Otwinowski et al., 2003)'
_exptl_crystal_colour colourless
_exptl_crystal_density_diffrn 1.374
_exptl_crystal_density_meas ?
_exptl_crystal_density_method 'not measured'
_exptl_crystal_description prism
_exptl_crystal_F_000 392
_exptl_crystal_size_max 0.20
_exptl_crystal_size_mid 0.05
_exptl_crystal_size_min 0.05
_refine_diff_density_max 0.252
_refine_diff_density_min -0.195
_refine_ls_abs_structure_details 'Flack (1983), with how many Friedel pairs'
_refine_ls_abs_structure_Flack -0.01(5)
_refine_ls_extinction_method none
_refine_ls_goodness_of_fit_ref 1.070
_refine_ls_hydrogen_treatment refall
_refine_ls_matrix_type full
_refine_ls_number_parameters 140
_refine_ls_number_reflns 2058
_refine_ls_number_restraints 0
_refine_ls_restrained_S_all 1.070
_refine_ls_R_factor_all 0.0191
_refine_ls_R_factor_gt 0.0186
_refine_ls_shift/su_max 0.001
_refine_ls_shift/su_mean 0.000
_refine_ls_structure_factor_coef Fsqd
_refine_ls_weighting_details 'calc w = 1/[\s^2^(Fo^2^)+(0.0266P)^2^+0.0878P] where P=(Fo^2^+2Fc^2^)/3'
_refine_ls_weighting_scheme calc
_refine_ls_wR_factor_gt 0.0496
_refine_ls_wR_factor_ref 0.0498
_reflns_number_gt 2009
_reflns_number_total 2058
_reflns_threshold_expression I>-3\s(I)
_cod_data_source_file sx1150.cif
_cod_data_source_block I
_cod_depositor_comments
;
The following automatic conversions were performed:

'_exptl_crystal_density_meas' value 'not measured' was changed to '?'
- the value is perceived as not measured.

Automatic conversion script
Id: cif_fix_values 3008 2015-01-20 13:52:24Z robertas 
;
_cod_original_formula_sum 'C5 H12 Cl1 N1 O2 S1'
_cod_database_code 2014576

loop_
_symmetry_equiv_pos_as_xyz
'x, y, z'
'-x+1/2, -y, z+1/2'
'-x, y+1/2, -z+1/2'
'x+1/2, -y+1/2, -z'

loop_
_atom_site_label
_atom_site_fract_x
_atom_site_fract_y
_atom_site_fract_z
_atom_site_U_iso_or_equiv
_atom_site_adp_type
_atom_site_calc_flag
_atom_site_refinement_flags
_atom_site_occupancy
_atom_site_disorder_assembly
_atom_site_disorder_group
_atom_site_type_symbol
Cl 0.21708(5) 0.42706(4) 0.185389(10) 0.01872(8) Uani d . 1 . . Cl
S 0.72352(6) 0.57178(4) 0.012965(10) 0.01995(8) Uani d . 1 . . S
O1 0.54662(19) 1.11990(13) 0.13534(4) 0.0275(2) Uani d . 1 . . O
O2 0.35613(15) 0.93707(12) 0.19910(3) 0.01988(17) Uani d . 1 . . O
N 0.73304(19) 0.68603(13) 0.20450(4) 0.01713(19) Uani d . 1 . . N
C1 0.5318(2) 0.97109(16) 0.16865(5) 0.0170(2) Uani d . 1 . . C
C2 0.7683(2) 0.84908(15) 0.16576(4) 0.0160(2) Uani d . 1 . . C
C3 0.8382(2) 0.78231(16) 0.10745(4) 0.0163(2) Uani d . 1 . . C
C4 0.6411(2) 0.65166(18) 0.08158(4) 0.0194(2) Uani d . 1 . . C
C5 0.9830(3) 0.4133(2) 0.02809(6) 0.0306(3) Uani d . 1 . . C
H1N1 0.588(3) 0.616(2) 0.1977(7) 0.038(4) Uiso d . 1 . . H
H1 0.435(4) 1.192(3) 0.1449(8) 0.055(6) Uiso d . 1 . . H
H1C3 0.475(3) 0.722(2) 0.0769(6) 0.031(4) Uiso d . 1 . . H
H1C4 0.862(3) 0.893(2) 0.0848(6) 0.020(3) Uiso d . 1 . . H
H1C5 1.012(3) 0.343(2) -0.0039(7) 0.037(4) Uiso d . 1 . . H
H2N1 0.860(3) 0.603(2) 0.2012(6) 0.023(4) Uiso d . 1 . . H
H2C3 1.003(3) 0.7131(19) 0.1085(6) 0.022(3) Uiso d . 1 . . H
H2C4 0.610(3) 0.535(2) 0.1043(6) 0.023(3) Uiso d . 1 . . H
H2C5 0.949(4) 0.328(3) 0.0550(8) 0.049(5) Uiso d . 1 . . H
H3N1 0.735(3) 0.731(2) 0.2407(6) 0.029(4) Uiso d . 1 . . H
H3C5 1.134(4) 0.479(3) 0.0389(7) 0.043(5) Uiso d . 1 . . H
H1C2 0.909(3) 0.9242(18) 0.1790(5) 0.018(3) Uiso d . 1 . . H

loop_
_atom_site_aniso_label
_atom_site_aniso_U_11
_atom_site_aniso_U_22
_atom_site_aniso_U_33
_atom_site_aniso_U_12
_atom_site_aniso_U_13
_atom_site_aniso_U_23
Cl 0.01828(13) 0.01879(13) 0.01908(12) 0.00435(11) 0.00143(9) 0.00149(9)
S 0.02143(15) 0.02275(14) 0.01566(13) 0.00009(13) 0.00003(10) -0.00360(9)
O1 0.0318(5) 0.0209(5) 0.0297(5) 0.0102(4) 0.0116(4) 0.0065(4)
O2 0.0162(4) 0.0214(4) 0.0221(4) 0.0017(3) 0.0024(3) -0.0003(3)
N 0.0171(5) 0.0194(5) 0.0149(4) 0.0033(4) 0.0003(4) 0.0004(3)
C1 0.0188(5) 0.0177(5) 0.0146(5) 0.0007(4) -0.0012(4) -0.0028(4)
C2 0.0146(5) 0.0176(5) 0.0159(4) 0.0000(5) 0.0006(4) -0.0006(4)
C3 0.0154(5) 0.0183(5) 0.0153(5) 0.0016(4) 0.0023(4) -0.0012(4)
C4 0.0177(6) 0.0244(5) 0.0160(5) -0.0014(5) 0.0023(4) -0.0018(4)
C5 0.0269(7) 0.0294(7) 0.0354(7) 0.0078(7) -0.0030(6) -0.0103(6)

loop_
_atom_type_symbol
_atom_type_description
_atom_type_scat_dispersion_real
_atom_type_scat_dispersion_imag
_atom_type_scat_source
C C 0.0033 0.0016 'International Tables Vol C Tables 4.2.6.8 and 6.1.1.4'
H H 0.0000 0.0000 'International Tables Vol C Tables 4.2.6.8 and 6.1.1.4'
N N 0.0061 0.0033 'International Tables Vol C Tables 4.2.6.8 and 6.1.1.4'
O O 0.0106 0.0060 'International Tables Vol C Tables 4.2.6.8 and 6.1.1.4'
S S 0.1246 0.1234 'International Tables Vol C Tables 4.2.6.8 and 6.1.1.4'
Cl Cl 0.1484 0.1585 'International Tables Vol C Tables 4.2.6.8 and 6.1.1.4'

loop_
_geom_angle_atom_site_label_1
_geom_angle_atom_site_label_2
_geom_angle_atom_site_label_3
_geom_angle
_geom_angle_publ_flag
C5 S C4 100.79(6) yes
C1 O1 H1 106.0(14) ?
C2 N H1N1 113.6(10) ?
C2 N H2N1 110.6(10) ?
H1N1 N H2N1 105.0(13) ?
C2 N H3N1 109.2(9) ?
H1N1 N H3N1 110.8(14) ?
H2N1 N H3N1 107.5(13) ?
O2 C1 O1 125.03(11) yes
O2 C1 C2 123.22(10) yes
O1 C1 C2 111.72(9) yes
N C2 C1 107.59(9) yes
N C2 C3 112.02(9) yes
C1 C2 C3 114.41(9) yes
N C2 H1C2 107.8(8) ?
C1 C2 H1C2 107.9(8) ?
C3 C2 H1C2 106.8(8) ?
C4 C3 C2 113.56(9) yes
C4 C3 H1C4 110.1(8) ?
C2 C3 H1C4 108.0(8) ?
C4 C3 H2C3 108.1(8) ?
C2 C3 H2C3 109.7(8) ?
H1C4 C3 H2C3 107.2(12) ?
C3 C4 S 113.68(8) yes
C3 C4 H1C3 110.0(8) ?
S C4 H1C3 104.8(8) ?
C3 C4 H2C4 112.3(8) ?
S C4 H2C4 107.0(8) ?
H1C3 C4 H2C4 108.6(12) ?
S C5 H1C5 106.4(10) ?
S C5 H2C5 114.0(13) ?
H1C5 C5 H2C5 106.4(13) ?
S C5 H3C5 112.8(11) ?
H1C5 C5 H3C5 110.2(14) ?
H2C5 C5 H3C5 106.9(15) ?

loop_
_geom_bond_atom_site_label_1
_geom_bond_atom_site_label_2
_geom_bond_site_symmetry_2
_geom_bond_distance
_geom_bond_publ_flag
S C5 . 1.8013(14) yes
S C4 . 1.8078(11) yes
O1 C1 . 1.3228(14) yes
O1 H1 . 0.81(2) ?
O2 C1 . 1.2084(14) yes
N C2 . 1.4922(14) yes
N H1N1 . 0.924(18) ?
N H2N1 . 0.890(16) ?
N H3N1 . 0.932(14) ?
C1 C2 . 1.5147(16) yes
C2 C3 . 1.5338(14) yes
C2 H1C2 . 0.965(14) ?
C3 C4 . 1.5217(17) yes
C3 H1C4 . 0.960(14) ?
C3 H2C3 . 0.994(15) ?
C4 H1C3 . 1.011(17) ?
C4 H2C4 . 1.000(15) ?
C5 H1C5 . 0.930(16) ?
C5 H2C5 . 0.91(2) ?
C5 H3C5 . 0.956(19) ?

loop_
_geom_hbond_atom_site_label_D
_geom_hbond_atom_site_label_H
_geom_hbond_atom_site_label_A
_geom_hbond_site_symmetry_A
_geom_hbond_distance_DH
_geom_hbond_distance_HA
_geom_hbond_distance_DA
_geom_hbond_angle_DHA
N H1N1 Cl . 0.924(18) 2.383(19) 3.3054(10) 176.7(15)
N H2N1 Cl 1_655 0.890(16) 2.286(16) 3.1683(10) 171.1(13)
N H3N1 Cl 3_655 0.932(14) 2.273(15) 3.1709(10) 161.5(13)
O1 H1 Cl 1_565 0.81(2) 2.24(2) 3.0239(10) 164(2)
C2 H1C2 O2 1_655 0.965(14) 2.410(14) 3.2627(14) 147.1(10)

loop_
_geom_torsion_atom_site_label_1
_geom_torsion_atom_site_label_2
_geom_torsion_atom_site_label_3
_geom_torsion_atom_site_label_4
_geom_torsion
_geom_torsion_publ_flag
O2 C1 C2 N 1.99(15) yes
O1 C1 C2 N -179.94(9) yes
O2 C1 C2 C3 127.14(12) yes
O1 C1 C2 C3 -54.78(13) yes
N C2 C3 C4 58.93(13) yes
C1 C2 C3 C4 -63.86(12) yes
C2 C3 C4 S -179.73(8) yes
C5 S C4 C3 70.14(10) yes

loop_
_cod_related_entry_id
_cod_related_entry_database
_cod_related_entry_code
1 ChemSpider 7988716
